data_2239769
loop_
_publ_author_name
'Kutsenko, Irina P.'
'Kozachkova, Alexandra N.'
'Tsaryk, Natalia V.'
'Pekhnyo, Vasily I.'
'Rusanova, Julia A.'

_publ_section_title
;
 Poly[[tri-\m-aqua-dodecaaquatris(\m~3~-1-hydroxyethylidene-1,1-diphosphonato)tricalcium(II)tripalladium(II)]
 pentahydrate]
;
_journal_issue 8
_journal_name_full 'Acta Crystallographica Section E'
_journal_page_first m291
_journal_page_last m292
_journal_paper_doi 10.1107/S1600536814015189
_journal_volume 70
_journal_year 2014
_chemical_formula_iupac '[Ca Pd (C2 H4 O7 P2) (H2 O)5], 1.67H2 O'
_chemical_formula_moiety 'C2 H14 Ca O12 P2 Pd, 1.67(H2 O)'
_chemical_formula_sum 'C2 H15.667 Ca O13.667 P2 Pd'
_chemical_formula_weight 468.58
_chemical_name_systematic
'Poly[[tri-\m-aqua-dodecaaquatris(\m~3~-1-hydroxyethylidene-1,1-diphosphonato)tricalcium(II)tripalladium(II)] pentahydrate],'
_space_group_IT_number 192
_symmetry_cell_setting hexagonal
_symmetry_space_group_name_Hall '-P 6 2c'
_symmetry_space_group_name_H-M 'P 6/m c c'
_atom_sites_solution_hydrogens geom
_atom_sites_solution_primary direct
_atom_sites_solution_secondary difmap
_audit_creation_method SHELXL-97
_cell_angle_alpha 90.00
_cell_angle_beta 90.00
_cell_angle_gamma 120.00
_cell_formula_units_Z 12
_cell_length_a 15.9731(3)
_cell_length_b 15.9731(3)
_cell_length_c 18.4149(4)
_cell_measurement_temperature 296(2)
_cell_volume 4068.91(14)
_computing_cell_refinement 'SAINT (Bruker, 2007)'
_computing_data_collection 'APEX2 (Bruker, 2007)'
_computing_data_reduction 'SAINT (Bruker, 2007)'
_computing_molecular_graphics 'SHELXTL (Sheldrick, 2008)'
_computing_publication_material 'publCIF (Westrip, 2010)'
_computing_structure_refinement 'SHELXTL (Sheldrick, 2008)'
_computing_structure_solution 'SHELXTL (Sheldrick, 2008)'
_diffrn_ambient_temperature 296(2)
_diffrn_measured_fraction_theta_full 0.996
_diffrn_measured_fraction_theta_max 0.996
_diffrn_measurement_device_type 'Bruker APEXII CCD area-detector'
_diffrn_measurement_method 'phi and omega scans'
_diffrn_radiation_monochromator graphite
_diffrn_radiation_source 'fine-focus sealed tube'
_diffrn_radiation_type MoK\a
_diffrn_radiation_wavelength 0.71073
_diffrn_reflns_av_R_equivalents 0.0817
_diffrn_reflns_av_sigmaI/netI 0.0296
_diffrn_reflns_limit_h_max 21
_diffrn_reflns_limit_h_min -21
_diffrn_reflns_limit_k_max 18
_diffrn_reflns_limit_k_min -21
_diffrn_reflns_limit_l_max 24
_diffrn_reflns_limit_l_min -22
_diffrn_reflns_number 37638
_diffrn_reflns_theta_full 28.44
_diffrn_reflns_theta_max 28.44
_diffrn_reflns_theta_min 2.55
_exptl_absorpt_coefficient_mu 2.049
_exptl_absorpt_correction_T_max 0.8869
_exptl_absorpt_correction_T_min 0.5021
_exptl_absorpt_correction_type multi-scan
_exptl_absorpt_process_details '(SADABS; Sheldrick, 2009)'
_exptl_crystal_colour yellow
_exptl_crystal_density_diffrn 2.295
_exptl_crystal_density_method 'not measured'
_exptl_crystal_description rectangular
_exptl_crystal_F_000 2816
_exptl_crystal_size_max 0.39
_exptl_crystal_size_mid 0.07
_exptl_crystal_size_min 0.06
_refine_diff_density_max 0.560
_refine_diff_density_min -0.571
_refine_ls_extinction_method none
_refine_ls_goodness_of_fit_ref 1.075
_refine_ls_hydrogen_treatment mixed
_refine_ls_matrix_type full
_refine_ls_number_parameters 116
_refine_ls_number_reflns 1774
_refine_ls_number_restraints 28
_refine_ls_restrained_S_all 1.078
_refine_ls_R_factor_all 0.0457
_refine_ls_R_factor_gt 0.0306
_refine_ls_shift/su_max 0.013
_refine_ls_shift/su_mean 0.001
_refine_ls_structure_factor_coef Fsqd
_refine_ls_weighting_details 'calc w=1/[\s^2^(Fo^2^)+(0.0249P)^2^+11.4857P] where P=(Fo^2^+2Fc^2^)/3'
_refine_ls_weighting_scheme calc
_refine_ls_wR_factor_gt 0.0647
_refine_ls_wR_factor_ref 0.0713
_reflns_number_gt 1410
_reflns_number_total 1774
_reflns_threshold_expression I>2\s(I)
_cod_data_source_file br2239sup1.cf
_cod_data_source_block I
_cod_database_code 2239769
_cod_database_fobs_code 2239769

loop_
_symmetry_equiv_pos_as_xyz
'x, y, z'
'-x, -y, z'
'-y, -x, -z+1/2'
'y, x, -z+1/2'
'x-y, -y, -z+1/2'
'-x+y, y, -z+1/2'
'x, x-y, -z+1/2'
'-x, -x+y, -z+1/2'
'-y, x-y, z'
'y, -x+y, z'
'x-y, x, z'
'-x+y, -x, z'
'-x, -y, -z'
'x, y, -z'
'y, x, z-1/2'
'-y, -x, z-1/2'
'-x+y, y, z-1/2'
'x-y, -y, z-1/2'
'-x, -x+y, z-1/2'
'x, x-y, z-1/2'
'y, -x+y, -z'
'-y, x-y, -z'
'-x+y, -x, -z'
'x-y, x, -z'

loop_
_atom_site_type_symbol
_atom_site_label
_atom_site_fract_x
_atom_site_fract_y
_atom_site_fract_z
_atom_site_U_iso_or_equiv
_atom_site_adp_type
_atom_site_calc_flag
_atom_site_refinement_flags
_atom_site_occupancy
_atom_site_symmetry_multiplicity
_atom_site_disorder_assembly
_atom_site_disorder_group
Pd Pd1 0.63688(3) 0.44960(3) 0.0000 0.01659(11) Uani d S 1 2 . .
Ca Ca1 0.37002(6) 0.37002(6) 0.2500 0.0182(2) Uani d S 1 2 . .
P P1 0.45030(6) 0.28992(6) 0.08236(4) 0.01779(18) Uani d . 1 1 A .
O O1 0.48149(18) 0.21370(18) 0.08028(12) 0.0246(5) Uani d . 1 1 . .
O O2 0.53726(17) 0.39316(17) 0.07897(12) 0.0223(5) Uani d . 1 1 . .
O O3 0.38931(18) 0.27739(18) 0.14777(12) 0.0218(5) Uani d . 1 1 . .
O O5 0.33373(19) 0.50409(19) 0.22123(13) 0.0243(5) Uani d D 1 1 . .
H H1 0.327(3) 0.507(3) 0.1764(6) 0.037 Uiso d D 1 1 . .
H H2 0.367(2) 0.5554(18) 0.2384(19) 0.037 Uiso d D 1 1 . .
O O6 0.5000 0.5000 0.17187(18) 0.0221(7) Uani d SD 1 2 . .
H H3 0.484(3) 0.526(3) 0.1407(15) 0.033 Uiso d D 1 1 . .
O O7 0.2157(2) 0.2933(2) 0.18857(17) 0.0395(7) Uani d D 1 1 . .
H H4 0.182(3) 0.318(3) 0.184(2) 0.059 Uiso d D 1 1 . .
H H5 0.238(3) 0.291(4) 0.1493(16) 0.059 Uiso d D 1 1 . .
C C1 0.3787(3) 0.2740(3) 0.0000 0.0224(10) Uani d SD 1 2 . .
O O4A 0.2883(5) 0.1836(5) 0.0000 0.0311(19) Uiso d SPD 0.50 2 A 1
H H4A 0.253(4) 0.185(4) -0.031(6) 0.047 Uiso calc PRD 0.25 1 A 1
C C2A 0.3627(7) 0.3633(5) 0.0000 0.023(2) Uiso d SPD 0.50 2 A 1
H H21 0.3251 0.3600 -0.0416 0.034 Uiso calc PR 0.25 1 A 1
H H22 0.4242 0.4218 -0.0018 0.034 Uiso calc SPR 0.50 2 A 1
H H23 0.3291 0.3626 0.0434 0.034 Uiso calc PR 0.25 1 A 1
C C2B 0.3085(7) 0.1626(5) 0.0000 0.019(2) Uiso d SPD 0.50 2 A 2
H H24 0.2910 0.1403 0.0491 0.029 Uiso calc PR 0.25 1 A 2
H H25 0.3399 0.1310 -0.0219 0.029 Uiso calc PR 0.25 1 A 2
H H26 0.2515 0.1478 -0.0271 0.029 Uiso calc PR 0.25 1 A 2
O O4B 0.3386(6) 0.3370(6) 0.0000 0.029 Uiso d SPD 0.50 2 A 2
H H4B 0.298(7) 0.321(6) -0.033(5) 0.029 Uiso calc PRD 0.25 1 A 2
O O8 0.1458(11) 0.1163(12) -0.1026(9) 0.169(6) Uiso d P 0.50 1 . .
O O9 0.0000 0.0000 0.0000 0.40(3) Uiso d S 1 12 . .
O O10 0.108(2) 0.079(3) -0.2084(13) 0.184(14) Uiso d P 0.25 1 . .

loop_
_atom_site_aniso_label
_atom_site_aniso_U_11
_atom_site_aniso_U_22
_atom_site_aniso_U_33
_atom_site_aniso_U_12
_atom_site_aniso_U_13
_atom_site_aniso_U_23
Pd1 0.01985(19) 0.0223(2) 0.00785(16) 0.01075(16) 0.000 0.000
Ca1 0.0199(3) 0.0199(3) 0.0176(4) 0.0119(4) -0.00021(18) 0.00021(18)
P1 0.0220(4) 0.0215(4) 0.0089(4) 0.0101(4) 0.0018(3) -0.0004(3)
O1 0.0386(15) 0.0328(14) 0.0105(11) 0.0240(12) 0.0048(10) 0.0016(10)
O2 0.0237(12) 0.0255(12) 0.0119(11) 0.0080(10) 0.0043(10) -0.0021(9)
O3 0.0261(13) 0.0265(13) 0.0106(11) 0.0116(11) 0.0045(9) -0.0005(10)
O5 0.0261(14) 0.0318(14) 0.0165(12) 0.0155(12) -0.0011(10) 0.0024(10)
O6 0.0280(19) 0.0228(18) 0.0194(17) 0.0156(15) 0.000 0.000
O7 0.0380(17) 0.0476(18) 0.0439(18) 0.0297(15) -0.0130(14) -0.0102(15)
C1 0.021(2) 0.025(3) 0.016(2) 0.007(2) 0.000 0.000

loop_
_atom_type_symbol
_atom_type_description
_atom_type_scat_dispersion_real
_atom_type_scat_dispersion_imag
_atom_type_scat_source
C C 0.0033 0.0016 'International Tables Vol C Tables 4.2.6.8 and 6.1.1.4'
H H 0.0000 0.0000 'International Tables Vol C Tables 4.2.6.8 and 6.1.1.4'
O O 0.0106 0.0060 'International Tables Vol C Tables 4.2.6.8 and 6.1.1.4'
P P 0.1023 0.0942 'International Tables Vol C Tables 4.2.6.8 and 6.1.1.4'
Ca Ca 0.2262 0.3064 'International Tables Vol C Tables 4.2.6.8 and 6.1.1.4'
Pd Pd -0.9988 1.0072 'International Tables Vol C Tables 4.2.6.8 and 6.1.1.4'

loop_
_geom_angle_atom_site_label_1
_geom_angle_atom_site_label_2
_geom_angle_atom_site_label_3
_geom_angle_site_symmetry_1
_geom_angle_site_symmetry_3
_geom_angle
O2 Pd1 O2 14 . 92.91(13)
O2 Pd1 O1 14 23_665 85.78(9)
O2 Pd1 O1 . 23_665 173.09(10)
O2 Pd1 O1 14 12_665 173.09(10)
O2 Pd1 O1 . 12_665 85.78(9)
O1 Pd1 O1 23_665 12_665 94.70(14)
O7 Ca1 O7 . 4 80.42(16)
O7 Ca1 O3 . . 75.19(9)
O7 Ca1 O3 4 . 84.19(10)
O7 Ca1 O3 . 4 84.19(10)
O7 Ca1 O3 4 4 75.19(9)
O3 Ca1 O3 . 4 152.97(12)
O7 Ca1 O6 . 3_665 153.43(7)
O7 Ca1 O6 4 3_665 111.16(10)
O3 Ca1 O6 . 3_665 128.30(7)
O3 Ca1 O6 4 3_665 76.37(7)
O7 Ca1 O6 . . 111.16(10)
O7 Ca1 O6 4 . 153.43(7)
O3 Ca1 O6 . . 76.37(7)
O3 Ca1 O6 4 . 128.30(7)
O6 Ca1 O6 3_665 . 69.44(13)
O7 Ca1 O5 . . 74.02(9)
O7 Ca1 O5 4 . 138.18(9)
O3 Ca1 O5 . . 119.24(8)
O3 Ca1 O5 4 . 69.84(8)
O6 Ca1 O5 3_665 . 82.30(7)
O6 Ca1 O5 . . 68.18(6)
O7 Ca1 O5 . 4 138.18(9)
O7 Ca1 O5 4 4 74.02(9)
O3 Ca1 O5 . 4 69.84(8)
O3 Ca1 O5 4 4 119.24(8)
O6 Ca1 O5 3_665 4 68.18(6)
O6 Ca1 O5 . 4 82.30(7)
O5 Ca1 O5 . 4 144.16(13)
O7 Ca1 Ca1 . 2_665 139.79(8)
O7 Ca1 Ca1 4 2_665 139.79(8)
O3 Ca1 Ca1 . 2_665 103.51(6)
O3 Ca1 Ca1 4 2_665 103.51(6)
O3 P1 O1 . . 111.26(14)
O3 P1 O2 . . 110.76(13)
O1 P1 O2 . . 111.95(14)
O3 P1 C1 . . 109.08(15)
O1 P1 C1 . . 107.27(16)
O2 P1 C1 . . 106.30(16)
P1 O1 Pd1 . 9_655 128.04(14)
P1 O2 Pd1 . . 126.86(14)
P1 O3 Ca1 . . 142.04(15)
Ca1 O6 Ca1 2_665 . 110.56(13)
O4B C1 O4A . . 97.3(6)
O4B C1 C2B . . 118.7(6)
O4A C1 C2A . . 111.9(6)
C2B C1 C2A . . 133.4(6)
O4B C1 P1 . 14 111.5(2)
O4A C1 P1 . 14 112.3(2)
C2B C1 P1 . 14 101.6(3)
C2A C1 P1 . 14 104.3(2)
O4B C1 P1 . . 111.5(2)
O4A C1 P1 . . 112.3(2)
C2B C1 P1 . . 101.6(3)
C2A C1 P1 . . 104.3(2)
P1 C1 P1 14 . 111.1(2)

loop_
_geom_bond_atom_site_label_1
_geom_bond_atom_site_label_2
_geom_bond_site_symmetry_2
_geom_bond_distance
Pd1 O2 14 2.006(2)
Pd1 O2 . 2.006(2)
Pd1 O1 23_665 2.010(2)
Pd1 O1 12_665 2.010(2)
Ca1 O7 . 2.416(3)
Ca1 O7 4 2.416(3)
Ca1 O3 . 2.507(2)
Ca1 O3 4 2.507(2)
Ca1 O6 3_665 2.526(2)
Ca1 O6 . 2.526(2)
Ca1 O5 . 2.538(3)
Ca1 O5 4 2.538(3)
Ca1 Ca1 2_665 4.1524(18)
P1 O3 . 1.498(2)
P1 O1 . 1.529(2)
P1 O2 . 1.537(2)
P1 C1 . 1.839(3)
C1 O4B . 1.438(6)
C1 O4A . 1.444(6)
C1 C2B . 1.559(6)
C1 C2A . 1.569(6)
C1 P1 14 1.839(3)

loop_
_geom_hbond_atom_site_label_D
_geom_hbond_atom_site_label_H
_geom_hbond_atom_site_label_A
_geom_hbond_site_symmetry_A
_geom_hbond_distance_DH
_geom_hbond_distance_HA
_geom_hbond_distance_DA
_geom_hbond_angle_DHA
O5 H1 O1 11 0.837(9) 1.954(15) 2.756(3) 160(4)
O5 H2 O5 3_665 0.786(16) 2.07(2) 2.799(5) 155(4)
O6 H3 O2 2_665 0.824(17) 1.871(19) 2.685(3) 170(4)
O7 H4 O3 11 0.815(17) 2.07(2) 2.865(4) 166(4)
O4A H4A O8 . 0.82 1.99 2.731(16) 149.8
